data_7215079
loop_
_publ_author_name
'Keller, Michel'
'Hameau, Aur\'elien'
'Spataro, Gr\'egory'
'Ladeira, Sonia'
'Caminade, Anne-Marie'
'Majoral, Jean-Pierre'
'Ouali, Armelle'

_publ_section_title
;
 An efficient and recyclable dendritic catalyst able to dramatically
 decrease palladium leaching in Suzuki couplings
;
_journal_issue 10
_journal_name_full 'Green Chemistry'
_journal_page_first 2807
_journal_paper_doi 10.1039/c2gc35832h
_journal_volume 14
_journal_year 2012
_chemical_compound_source 'synthesis as described'
_chemical_formula_moiety 'C28 H30 N3 O2 P S'
_chemical_formula_sum 'C28 H30 N3 O2 P S'
_chemical_formula_weight 503.59
_chemical_name_systematic
;
?
;
_space_group_IT_number 14
_symmetry_cell_setting monoclinic
_symmetry_Int_Tables_number 14
_symmetry_space_group_name_Hall '-P 2ybc'
_symmetry_space_group_name_H-M 'P 1 21/c 1'
_atom_sites_solution_hydrogens geom
_atom_sites_solution_primary direct
_atom_sites_solution_secondary difmap
_cell_angle_alpha 90
_cell_angle_beta 98.481(6)
_cell_angle_gamma 90
_cell_formula_units_Z 4
_cell_length_a 16.0609(10)
_cell_length_b 18.7305(13)
_cell_length_c 8.9676(6)
_cell_measurement_reflns_used 3213
_cell_measurement_temperature 180(2)
_cell_measurement_theta_max 29.1195
_cell_measurement_theta_min 3.3548
_cell_measurement_wavelength 0.71073
_cell_volume 2668.2(3)
_computing_cell_refinement 'CrysAlisPro, Oxford Diffraction Ltd.'
_computing_data_collection 'CrysAlisPro, Oxford Diffraction Ltd.'
_computing_data_reduction 'CrysAlisPro, Oxford Diffraction Ltd.'
_computing_molecular_graphics 'Ortep-3 for Windows (Farrugia, 1997)'
_computing_publication_material 'WinGX publication routines (Farrugia, 1999)'
_computing_structure_refinement 'SHELXL-97 (Sheldrick, 2008)'
_computing_structure_solution 'SIR92 (Giacovazzo et al, 1993)'
_diffrn_ambient_temperature 180(2)
_diffrn_measured_fraction_theta_full 0.998
_diffrn_measured_fraction_theta_max 0.998
_diffrn_measurement_device_type 'Xcalibur, Eos, Gemini ultra'
_diffrn_measurement_method \w-\f
_diffrn_radiation_monochromator graphite
_diffrn_radiation_probe x-ray
_diffrn_radiation_source 'Enhance (Mo) X-ray Source'
_diffrn_radiation_type MoK\a
_diffrn_radiation_wavelength 0.71073
_diffrn_reflns_av_R_equivalents 0.1133
_diffrn_reflns_av_unetI/netI 0.1863
_diffrn_reflns_limit_h_max 19
_diffrn_reflns_limit_h_min -19
_diffrn_reflns_limit_k_max 22
_diffrn_reflns_limit_k_min -22
_diffrn_reflns_limit_l_max 10
_diffrn_reflns_limit_l_min -10
_diffrn_reflns_number 26130
_diffrn_reflns_theta_full 25.35
_diffrn_reflns_theta_max 25.35
_diffrn_reflns_theta_min 3.36
_diffrn_standards_decay_% 0
_diffrn_standards_interval_count 0
_diffrn_standards_interval_time 0
_diffrn_standards_number 0
_exptl_absorpt_coefficient_mu 0.211
_exptl_absorpt_correction_T_max 0.990
_exptl_absorpt_correction_T_min 0.970
_exptl_absorpt_correction_type multi-scan
_exptl_absorpt_process_details
;
CrysAlisPro, Oxford Diffraction Ltd.,
Version 1.171.33.66 (release 28-04-2010 CrysAlis171 .NET)
(compiled Apr 28 2010,14:27:37)
Empirical absorption correction using spherical harmonics,
implemented in SCALE3 ABSPACK scaling algorithm.
;
_exptl_crystal_colour colourless
_exptl_crystal_density_diffrn 1.254
_exptl_crystal_density_method 'not measured'
_exptl_crystal_description plate
_exptl_crystal_F_000 1064
_exptl_crystal_size_max 0.18
_exptl_crystal_size_mid 0.12
_exptl_crystal_size_min 0.04
_refine_diff_density_max 0.22
_refine_diff_density_min -0.199
_refine_diff_density_rms 0.038
_refine_ls_extinction_method none
_refine_ls_goodness_of_fit_ref 0.664
_refine_ls_hydrogen_treatment mixed
_refine_ls_matrix_type full
_refine_ls_number_parameters 322
_refine_ls_number_reflns 4883
_refine_ls_number_restraints 1
_refine_ls_restrained_S_all 0.664
_refine_ls_R_factor_all 0.121
_refine_ls_R_factor_gt 0.0393
_refine_ls_shift/su_max 0.005
_refine_ls_shift/su_mean 0
_refine_ls_structure_factor_coef Fsqd
_refine_ls_weighting_details 'calc w=1/[\s^2^(Fo^2^)+(0.0101P)^2^+0.0000P] where P=(Fo^2^+2Fc^2^)/3'
_refine_ls_weighting_scheme calc
_refine_ls_wR_factor_gt 0.0432
_refine_ls_wR_factor_ref 0.0497
_reflns_number_gt 2073
_reflns_number_total 4883
_reflns_threshold_expression >2sigma(I)
_cod_data_source_file c2gc35832h.txt
_cod_data_source_block 5-OMe
_cod_original_sg_symbol_H-M 'P 21/c'
_cod_database_code 7215079

loop_
_symmetry_equiv_pos_as_xyz
'x, y, z'
'-x, y+1/2, -z+1/2'
'-x, -y, -z'
'x, -y-1/2, z-1/2'

loop_
_atom_site_label
_atom_site_type_symbol
_atom_site_fract_x
_atom_site_fract_y
_atom_site_fract_z
_atom_site_U_iso_or_equiv
_atom_site_adp_type
_atom_site_occupancy
_atom_site_symmetry_multiplicity
_atom_site_calc_flag
_atom_site_refinement_flags
C1 C -0.57946(16) 0.22064(15) 0.6983(3) 0.0612(9) Uani 1 1 d .
H1A H -0.5941 0.2231 0.8005 0.092 Uiso 1 1 calc R
H1B H -0.6302 0.2107 0.6264 0.092 Uiso 1 1 calc R
H1C H -0.5553 0.2663 0.6731 0.092 Uiso 1 1 calc R
C2 C -0.44009(18) 0.17526(15) 0.7673(3) 0.0360(7) Uani 1 1 d .
C3 C -0.37961(18) 0.12621(14) 0.7415(2) 0.0395(7) Uani 1 1 d .
H3 H -0.3948 0.0874 0.6749 0.047 Uiso 1 1 calc R
C4 C -0.29819(17) 0.13271(14) 0.8103(3) 0.0392(7) Uani 1 1 d .
H4 H -0.2577 0.0987 0.7888 0.047 Uiso 1 1 calc R
C5 C -0.27292(17) 0.18773(15) 0.9109(3) 0.0376(7) Uani 1 1 d .
C6 C -0.33448(18) 0.23481(15) 0.9393(3) 0.0499(8) Uani 1 1 d .
H6 H -0.3198 0.272 1.0104 0.06 Uiso 1 1 calc R
C7 C -0.41733(17) 0.23011(15) 0.8682(3) 0.0490(8) Uani 1 1 d .
H7 H -0.4579 0.2643 0.8888 0.059 Uiso 1 1 calc R
C8 C -0.18331(16) 0.19445(15) 0.9847(3) 0.0457(8) Uani 1 1 d .
H8A H -0.1519 0.1515 0.9609 0.055 Uiso 1 1 calc R
H8B H -0.1819 0.1961 1.0954 0.055 Uiso 1 1 calc R
C9 C -0.13977(17) 0.25938(15) 0.9363(3) 0.0567(8) Uani 1 1 d .
H9A H -0.1447 0.2594 0.8249 0.068 Uiso 1 1 calc R
H9B H -0.169 0.3024 0.9663 0.068 Uiso 1 1 calc R
C10 C 0.00954(19) 0.23570(13) 0.9307(3) 0.0367(7) Uani 1 1 d .
C11 C 0.09661(15) 0.23152(13) 1.0244(3) 0.0360(7) Uani 1 1 d .
H11A H 0.1402 0.2469 0.9639 0.043 Uiso 1 1 calc R
H11B H 0.0996 0.2628 1.1141 0.043 Uiso 1 1 calc R
C12 C 0.11005(15) 0.15497(13) 1.0717(2) 0.0290(6) Uani 1 1 d .
C13 C 0.06442(14) 0.06000(14) 1.1800(2) 0.0276(6) Uani 1 1 d .
C14 C 0.02586(15) -0.05813(13) 1.2579(2) 0.0390(7) Uani 1 1 d .
H14A H 0.0127 -0.0746 1.1534 0.059 Uiso 1 1 calc R
H14B H -0.014 -0.0793 1.3181 0.059 Uiso 1 1 calc R
H14C H 0.0832 -0.0726 1.2994 0.059 Uiso 1 1 calc R
C15 C -0.05490(15) 0.05074(12) 1.3111(2) 0.0404(7) Uani 1 1 d .
H15A H -0.0427 0.1003 1.3421 0.061 Uiso 1 1 calc R
H15B H -0.0702 0.0235 1.3964 0.061 Uiso 1 1 calc R
H15C H -0.1018 0.0497 1.2276 0.061 Uiso 1 1 calc R
C16 C 0.16778(15) 0.10873(12) 1.0309(2) 0.0289(6) Uani 1 1 d .
C17 C 0.34585(15) 0.10495(12) 1.0766(3) 0.0312(7) Uani 1 1 d .
C18 C 0.34210(16) 0.10605(13) 1.2314(3) 0.0422(8) Uani 1 1 d .
H18 H 0.2905 0.1173 1.2659 0.051 Uiso 1 1 calc R
C19 C 0.4132(2) 0.09076(15) 1.3355(3) 0.0539(9) Uani 1 1 d .
H19 H 0.4098 0.091 1.4404 0.065 Uiso 1 1 calc R
C20 C 0.48845(19) 0.07528(14) 1.2860(3) 0.0575(9) Uani 1 1 d .
H20 H 0.5368 0.0645 1.3569 0.069 Uiso 1 1 calc R
C21 C 0.49365(17) 0.07538(14) 1.1345(3) 0.0508(8) Uani 1 1 d .
H21 H 0.5457 0.0653 1.1007 0.061 Uiso 1 1 calc R
C22 C 0.42342(17) 0.09010(13) 1.0318(3) 0.0392(7) Uani 1 1 d .
H22 H 0.4279 0.0901 0.9273 0.047 Uiso 1 1 calc R
C23 C 0.25690(15) 0.05857(15) 0.7990(3) 0.0318(7) Uani 1 1 d .
C24 C 0.28055(14) -0.01127(15) 0.8371(3) 0.0341(7) Uani 1 1 d .
H24 H 0.2969 -0.0232 0.9402 0.041 Uiso 1 1 calc R
C25 C 0.28085(14) -0.06405(15) 0.7283(3) 0.0440(8) Uani 1 1 d .
H25 H 0.2963 -0.1116 0.7567 0.053 Uiso 1 1 calc R
C26 C 0.25845(17) -0.04643(19) 0.5787(4) 0.0571(9) Uani 1 1 d .
H26 H 0.2598 -0.0819 0.5033 0.069 Uiso 1 1 calc R
C27 C 0.23420(18) 0.0219(2) 0.5375(3) 0.0559(9) Uani 1 1 d .
H27 H 0.2177 0.0331 0.434 0.067 Uiso 1 1 calc R
C28 C 0.23362(15) 0.07532(15) 0.6470(3) 0.0465(8) Uani 1 1 d .
H28 H 0.2175 0.1227 0.6177 0.056 Uiso 1 1 calc R
N1 N -0.05131(14) 0.26403(11) 0.9994(2) 0.0353(6) Uani 1 1 d D
H101 H -0.0394(13) 0.2722(11) 1.0949(11) 0.042 Uiso 1 1 d D
N2 N 0.05176(11) 0.12805(11) 1.15536(19) 0.0300(5) Uani 1 1 d .
N3 N 0.01941(12) 0.01904(12) 1.26222(19) 0.0322(5) Uani 1 1 d .
O1 O -0.51913(12) 0.16478(9) 0.69112(18) 0.0496(5) Uani 1 1 d .
O2 O -0.00336(12) 0.21143(9) 0.80257(17) 0.0615(6) Uani 1 1 d .
P1 P 0.25615(4) 0.13102(4) 0.93642(7) 0.0349(2) Uani 1 1 d .
S1 S 0.14850(4) 0.02386(3) 1.09921(6) 0.03116(17) Uani 1 1 d .

loop_
_atom_site_aniso_label
_atom_site_aniso_U_11
_atom_site_aniso_U_22
_atom_site_aniso_U_33
_atom_site_aniso_U_23
_atom_site_aniso_U_13
_atom_site_aniso_U_12
C1 0.0345(19) 0.059(2) 0.088(2) 0.0120(18) 0.0007(16) 0.0030(18)
C2 0.0353(19) 0.040(2) 0.0322(17) 0.0064(15) 0.0022(15) 0.0012(17)
C3 0.050(2) 0.0298(18) 0.0367(17) -0.0041(13) -0.0013(15) 0.0065(17)
C4 0.042(2) 0.039(2) 0.0367(17) 0.0010(15) 0.0043(14) 0.0162(17)
C5 0.040(2) 0.046(2) 0.0255(17) 0.0052(14) 0.0025(14) 0.0051(17)
C6 0.049(2) 0.055(2) 0.0447(19) -0.0218(15) 0.0049(16) -0.0015(19)
C7 0.039(2) 0.052(2) 0.057(2) -0.0153(17) 0.0138(17) 0.0089(17)
C8 0.044(2) 0.053(2) 0.0363(17) 0.0064(14) -0.0049(14) 0.0040(17)
C9 0.045(2) 0.056(2) 0.060(2) 0.0076(16) -0.0233(16) -0.0006(19)
C10 0.068(2) 0.0127(17) 0.0303(18) 0.0073(13) 0.0100(17) -0.0001(16)
C11 0.0420(19) 0.0270(19) 0.0441(17) -0.0018(13) 0.0231(15) -0.0056(15)
C12 0.0260(16) 0.0254(18) 0.0362(16) 0.0022(13) 0.0067(13) -0.0055(14)
C13 0.0257(16) 0.0261(18) 0.0316(16) 0.0040(13) 0.0062(12) -0.0031(14)
C14 0.049(2) 0.0304(19) 0.0386(17) 0.0060(14) 0.0103(13) -0.0038(16)
C15 0.0426(19) 0.037(2) 0.0453(18) 0.0036(13) 0.0195(14) 0.0022(15)
C16 0.0288(16) 0.0246(17) 0.0355(16) -0.0010(12) 0.0119(13) -0.0043(14)
C17 0.0271(17) 0.0301(18) 0.0370(17) -0.0075(13) 0.0063(13) -0.0070(14)
C18 0.0315(18) 0.054(2) 0.0419(19) -0.0076(14) 0.0085(15) -0.0093(16)
C19 0.055(2) 0.069(2) 0.0372(19) -0.0076(15) 0.0029(18) -0.0193(19)
C20 0.042(2) 0.062(2) 0.062(2) -0.0073(18) -0.0173(17) -0.0041(18)
C21 0.0273(19) 0.064(2) 0.059(2) -0.0188(17) -0.0001(17) -0.0025(17)
C22 0.0337(18) 0.044(2) 0.0393(18) -0.0115(14) 0.0048(15) -0.0039(16)
C23 0.0258(16) 0.044(2) 0.0273(18) 0.0018(14) 0.0091(12) -0.0057(15)
C24 0.0236(16) 0.048(2) 0.0311(16) -0.0063(16) 0.0061(12) 0.0011(15)
C25 0.0317(18) 0.052(2) 0.049(2) -0.0134(17) 0.0080(15) -0.0013(15)
C26 0.043(2) 0.082(3) 0.051(2) -0.0292(19) 0.0225(17) -0.023(2)
C27 0.049(2) 0.094(3) 0.0252(19) 0.000(2) 0.0053(14) -0.032(2)
C28 0.0356(18) 0.062(2) 0.041(2) 0.0092(18) 0.0049(15) -0.0131(16)
N1 0.0407(15) 0.0357(15) 0.0261(13) -0.0019(12) -0.0065(13) 0.0053(13)
N2 0.0291(13) 0.0225(14) 0.0413(13) 0.0059(11) 0.0145(11) -0.0002(11)
N3 0.0317(14) 0.0248(14) 0.0427(13) 0.0030(12) 0.0146(11) -0.0004(13)
O1 0.0351(13) 0.0521(14) 0.0589(13) 0.0005(10) -0.0012(10) 0.0027(11)
O2 0.1338(19) 0.0309(13) 0.0198(11) -0.0055(9) 0.0114(11) 0.0013(13)
P1 0.0308(5) 0.0346(5) 0.0419(4) 0.0018(4) 0.0140(3) -0.0017(4)
S1 0.0282(4) 0.0270(4) 0.0396(4) 0.0034(3) 0.0095(3) 0.0048(4)

loop_
_atom_type_symbol
_atom_type_description
_atom_type_scat_dispersion_real
_atom_type_scat_dispersion_imag
_atom_type_scat_source
C C 0.0033 0.0016 'International Tables Vol C Tables 4.2.6.8 and 6.1.1.4'
H H 0 0 'International Tables Vol C Tables 4.2.6.8 and 6.1.1.4'
N N 0.0061 0.0033 'International Tables Vol C Tables 4.2.6.8 and 6.1.1.4'
O O 0.0106 0.006 'International Tables Vol C Tables 4.2.6.8 and 6.1.1.4'
P P 0.1023 0.0942 'International Tables Vol C Tables 4.2.6.8 and 6.1.1.4'
S S 0.1246 0.1234 'International Tables Vol C Tables 4.2.6.8 and 6.1.1.4'

loop_
_geom_angle_atom_site_label_1
_geom_angle_atom_site_label_2
_geom_angle_atom_site_label_3
_geom_angle
O1 C1 H1A 109.5
O1 C1 H1B 109.5
H1A C1 H1B 109.5
O1 C1 H1C 109.5
H1A C1 H1C 109.5
H1B C1 H1C 109.5
O1 C2 C3 116.5(2)
O1 C2 C7 124.9(3)
C3 C2 C7 118.7(2)
C4 C3 C2 121.0(2)
C4 C3 H3 119.5
C2 C3 H3 119.5
C3 C4 C5 121.8(2)
C3 C4 H4 119.1
C5 C4 H4 119.1
C6 C5 C4 116.5(2)
C6 C5 C8 122.3(3)
C4 C5 C8 121.2(3)
C5 C6 C7 122.6(2)
C5 C6 H6 118.7
C7 C6 H6 118.7
C2 C7 C6 119.3(2)
C2 C7 H7 120.3
C6 C7 H7 120.3
C5 C8 C9 113.5(2)
C5 C8 H8A 108.9
C9 C8 H8A 108.9
C5 C8 H8B 108.9
C9 C8 H8B 108.9
H8A C8 H8B 107.7
N1 C9 C8 114.0(2)
N1 C9 H9A 108.7
C8 C9 H9A 108.7
N1 C9 H9B 108.7
C8 C9 H9B 108.7
H9A C9 H9B 107.6
O2 C10 N1 123.0(3)
O2 C10 C11 120.9(3)
N1 C10 C11 116.0(2)
C12 C11 C10 106.7(2)
C12 C11 H11A 110.4
C10 C11 H11A 110.4
C12 C11 H11B 110.4
C10 C11 H11B 110.4
H11A C11 H11B 108.6
C16 C12 N2 117.3(2)
C16 C12 C11 127.5(2)
N2 C12 C11 114.9(2)
N2 C13 N3 124.5(2)
N2 C13 S1 114.60(18)
N3 C13 S1 120.86(19)
N3 C14 H14A 109.5
N3 C14 H14B 109.5
H14A C14 H14B 109.5
N3 C14 H14C 109.5
H14A C14 H14C 109.5
H14B C14 H14C 109.5
N3 C15 H15A 109.5
N3 C15 H15B 109.5
H15A C15 H15B 109.5
N3 C15 H15C 109.5
H15A C15 H15C 109.5
H15B C15 H15C 109.5
C12 C16 S1 108.81(17)
C12 C16 P1 126.45(18)
S1 C16 P1 124.54(14)
C22 C17 C18 117.4(2)
C22 C17 P1 120.09(19)
C18 C17 P1 122.16(19)
C19 C18 C17 120.7(2)
C19 C18 H18 119.6
C17 C18 H18 119.6
C20 C19 C18 119.9(3)
C20 C19 H19 120.1
C18 C19 H19 120.1
C21 C20 C19 120.2(3)
C21 C20 H20 119.9
C19 C20 H20 119.9
C20 C21 C22 120.0(3)
C20 C21 H21 120
C22 C21 H21 120
C21 C22 C17 121.8(2)
C21 C22 H22 119.1
C17 C22 H22 119.1
C24 C23 C28 118.4(2)
C24 C23 P1 124.04(19)
C28 C23 P1 117.6(2)
C25 C24 C23 121.7(2)
C25 C24 H24 119.1
C23 C24 H24 119.1
C26 C25 C24 119.1(3)
C26 C25 H25 120.5
C24 C25 H25 120.5
C27 C26 C25 120.6(3)
C27 C26 H26 119.7
C25 C26 H26 119.7
C26 C27 C28 120.5(3)
C26 C27 H27 119.7
C28 C27 H27 119.7
C23 C28 C27 119.7(3)
C23 C28 H28 120.2
C27 C28 H28 120.2
C10 N1 C9 122.3(2)
C10 N1 H101 117.2(15)
C9 N1 H101 117.3(15)
C13 N2 C12 110.4(2)
C13 N3 C14 120.5(2)
C13 N3 C15 117.5(2)
C14 N3 C15 118.6(2)
C2 O1 C1 117.2(2)
C16 P1 C17 102.08(11)
C16 P1 C23 103.14(11)
C17 P1 C23 100.44(12)
C16 S1 C13 88.90(12)

loop_
_geom_bond_atom_site_label_1
_geom_bond_atom_site_label_2
_geom_bond_distance
C1 O1 1.434(3)
C1 H1A 0.98
C1 H1B 0.98
C1 H1C 0.98
C2 O1 1.364(3)
C2 C3 1.381(3)
C2 C7 1.382(3)
C3 C4 1.367(3)
C3 H3 0.95
C4 C5 1.390(3)
C4 H4 0.95
C5 C6 1.376(3)
C5 C8 1.498(3)
C6 C7 1.391(3)
C6 H6 0.95
C7 H7 0.95
C8 C9 1.499(3)
C8 H8A 0.99
C8 H8B 0.99
C9 N1 1.452(3)
C9 H9A 0.99
C9 H9B 0.99
C10 O2 1.224(2)
C10 N1 1.340(3)
C10 C11 1.524(3)
C11 C12 1.502(3)
C11 H11A 0.99
C11 H11B 0.99
C12 C16 1.358(3)
C12 N2 1.379(3)
C13 N2 1.304(3)
C13 N3 1.346(3)
C13 S1 1.759(2)
C14 N3 1.450(2)
C14 H14A 0.98
C14 H14B 0.98
C14 H14C 0.98
C15 N3 1.457(3)
C15 H15A 0.98
C15 H15B 0.98
C15 H15C 0.98
C16 S1 1.748(2)
C16 P1 1.806(2)
C17 C22 1.392(3)
C17 C18 1.398(3)
C17 P1 1.833(2)
C18 C19 1.394(3)
C18 H18 0.95
C19 C20 1.378(3)
C19 H19 0.95
C20 C21 1.373(3)
C20 H20 0.95
C21 C22 1.375(3)
C21 H21 0.95
C22 H22 0.95
C23 C24 1.391(3)
C23 C28 1.396(3)
C23 P1 1.834(3)
C24 C25 1.390(3)
C24 H24 0.95
C25 C26 1.377(3)
C25 H25 0.95
C26 C27 1.372(3)
C26 H26 0.95
C27 C28 1.403(3)
C27 H27 0.95
C28 H28 0.95
N1 H101 0.863(9)
